data_1524897
loop_
_publ_author_name
'Mathew, M.'
'Mayer, I.'
'Dickens, B.'
'Schroeder, L.W.'

_publ_section_title
;
 Substitution in Barium-Fluoride Apatite: The Crystal Structures of Ba10
 (P O/4)6 F2, Ba6 La2 Na2 (P O4)6 F2 and Ba4 Nd3 Na3 (P O4)6 F2
;
_journal_name_full 'Journal of Solid State Chemistry'
_journal_page_first 79
_journal_page_last 95
_journal_volume 28
_journal_year 1979
_chemical_formula_sum 'Ba5 F O12 P3'
_chemical_name_systematic 'Ba5 (P O4)3 F'
_space_group_IT_number 176
_symmetry_space_group_name_Hall '-P 6c'
_symmetry_space_group_name_H-M 'P 63/m'
_cell_angle_alpha 90
_cell_angle_beta 90
_cell_angle_gamma 120
_cell_formula_units_Z 2
_cell_length_a 10.153
_cell_length_b 10.153
_cell_length_c 7.733
_cell_volume 690.347
_citation_journal_id_ASTM JSSCBI
_cod_data_source_file Mathew_JSSCBI_1979_264.cif
_cod_data_source_block Ba5F1O12P3
_cod_original_cell_volume 690.3469
_cod_original_formula_sum 'Ba5 F1 O12 P3'
_cod_database_code 1524897

loop_
_symmetry_equiv_pos_as_xyz
x,y,z
x-y,x,z+1/2
-y,x-y,z
-x,-y,z+1/2
-x+y,-x,z
y,-x+y,z+1/2
-x,-y,-z
-x+y,-x,-z-1/2
y,-x+y,-z
x,y,-z-1/2
x-y,x,-z
-y,x-y,-z-1/2

loop_
_atom_site_label
_atom_site_type_symbol
_atom_site_fract_x
_atom_site_fract_y
_atom_site_fract_z
_atom_site_occupancy
_atom_site_U_iso_or_equiv
O2 O-2 0.1174 0.5414 0.25 1 0.0
Ba1 Ba+2 0.3333 0.6667 0.0006 1 0.0
F1 F-1 0 0 0.2812 0.5 0.0
O1 O-2 -0.1404 0.518 0.25 1 0.0
P1 P+5 0.0319 0.6302 0.25 1 0.0
O3 O-2 0.0791 0.7318 0.0888 1 0.0
Ba2 Ba+2 0.2583 0.0192 0.25 1 0.0
